data_2003462
loop_
_publ_author_name
'Ghosh, P.'
'Pramanik, A.'

_publ_section_title
;
 Tetrachloropentakis(dimethyl sulfoxide)diruthenium(II)
;
_journal_issue 5
_journal_name_full 'Acta Crystallographica Section C'
_journal_page_first 824
_journal_page_last 825
_journal_paper_doi 10.1107/S0108270194012448
_journal_volume 51
_journal_year 1995
_chemical_compound_source synthesis
_chemical_formula_sum 'C10 H30 Cl4 O5 Ru2 S5'
_chemical_formula_weight 734.6
_space_group_IT_number 14
_symmetry_cell_setting monoclinic
_symmetry_space_group_name_Hall '-P 2yn'
_symmetry_space_group_name_H-M 'P 1 21/n 1'
_atom_type_scat_source 'SHELXTL-Plus (Sheldrick, 1990)'
_cell_angle_alpha 90
_cell_angle_beta 109.83(4)
_cell_angle_gamma 90
_cell_formula_units_Z 4
_cell_length_a 11.095(7)
_cell_length_b 15.692(8)
_cell_length_c 15.173(7)
_cell_measurement_reflns_used 35
_cell_measurement_temperature 295
_cell_measurement_theta_max 16
_cell_measurement_theta_min 8
_cell_volume 2485(2)
_diffrn_measurement_device 'Siemens R3m/V'
_diffrn_measurement_method \w
_diffrn_radiation_type MoK\a
_diffrn_radiation_wavelength 0.71073
_diffrn_reflns_av_R_equivalents 0.0430
_diffrn_reflns_limit_h_max 12
_diffrn_reflns_limit_h_min -13
_diffrn_reflns_limit_k_max 18
_diffrn_reflns_limit_k_min 0
_diffrn_reflns_limit_l_max 18
_diffrn_reflns_limit_l_min 0
_diffrn_reflns_number 5045
_diffrn_reflns_theta_max 25
_diffrn_standards_decay_% 3
_diffrn_standards_interval_count 98
_diffrn_standards_number 2
_exptl_absorpt_coefficient_mu 2.084
_exptl_absorpt_correction_T_max 1.00
_exptl_absorpt_correction_T_min 0.89
_exptl_absorpt_correction_type empirical
_exptl_crystal_colour red
_exptl_crystal_density_diffrn 1.963
_exptl_crystal_description parallelepiped
_exptl_crystal_size_max 0.33
_exptl_crystal_size_mid 0.24
_exptl_crystal_size_min 0.18
_refine_diff_density_max 0.72
_refine_diff_density_min -0.79
_refine_ls_extinction_method none
_refine_ls_goodness_of_fit_obs 2.08
_refine_ls_hydrogen_treatment noref
_refine_ls_number_parameters 235
_refine_ls_number_reflns 3016
_refine_ls_R_factor_obs 0.0548
_refine_ls_shift/esd_max 0.005
_refine_ls_structure_factor_coef F
_refine_ls_weighting_details 'w = 1/[\s^2^(F)+0.0001F^2^]'
_refine_ls_weighting_scheme calc
_refine_ls_wR_factor_obs 0.0631
_reflns_number_observed 3016
_reflns_number_total 4278
_reflns_observed_criterion F>6\s(F)
_cod_data_source_file jz1006.cif
_cod_data_source_block jz1006a
_cod_depositor_comments
;
The following automatic conversions were performed:

'_refine_ls_weighting_scheme' value '1/[\s^2^(F)+0.0001F^2^]' was
changed to 'calc'. New tag '_refine_ls_weighting_details' was
created. The value of the new tag was set to 'w =
1/[\s^2^(F)+0.0001F^2^]'.

Automatic conversion script
Id: cif_fix_values 3143 2015-03-26 13:38:13Z robertas 
;
_cod_original_sg_symbol_H-M 'P 21/n'
_cod_database_code 2003462

loop_
_symmetry_equiv_pos_as_xyz
x,y,z
1/2+x,1/2-y,1/2+z
-x,-y,-z
1/2-x,1/2+y,1/2-z

loop_
_atom_site_label
_atom_site_fract_x
_atom_site_fract_y
_atom_site_fract_z
_atom_site_U_iso_or_equiv
Ru(1) 1.1315(1) .1159(1) .3002(1) .028(1)
Ru(2) .8836(1) -.0082(1) .2250(1) .027(1)
Cl(1) 1.2465(3) .1669(2) .2029(2) .047(1)
Cl(2) 1.0001(2) .0506(2) .3805(2) .032(1)
Cl(3) 1.1010(2) -.0256(2) .2215(2) .034(1)
Cl(4) .9191(2) .1376(2) .1774(2) .037(1)
S(1) 1.1268(3) .2441(2) .3630(2) .035(1)
S(2) 1.3171(2) .0757(2) .4064(2) .035(1)
S(3) .7985(3) -.0597(2) .0768(2) .036(1)
S(4) .6848(2) .0261(2) .2261(2) .036(1)
S(5) .8849(3) -.1382(2) .2920(2) .034(1)
O(1) 1.2232(8) .2675(5) .4535(6) .058(3)
O(2) 1.3137(8) .0351(6) .4927(5) .050(3)
O(3) .6631(7) -.0845(6) .0427(6) .054(3)
O(4) .5945(7) -.0428(5) .2260(6) .048(3)
O(5) .8319(9) -.2122(5) .2319(5) .051(3)
C(1) 1.1260(14) .3264(8) .2825(11) .060(6)
C(2) .9776(12) .2634(8) .3756(9) .048(5)
C(3) 1.4380(11) .1551(9) .4377(9) .052(5)
C(4) 1.3958(11) .0011(8) .3554(8) .047(4)
C(5) .8183(13) .0145(8) -.0061(8) .049(4)
C(6) .8880(13) -.1479(8) .0556(9) .051(5)
C(7) .6027(11) .0946(8) .1328(10) .055(5)
C(8) .6925(11) .0935(7) .3220(9) .048(5)
C(9) 1.0454(12) -.1670(8) .3611(10) .056(5)
C(10) .8147(13) -.1362(7) .3811(8) .049(5)
H(1A) 1.1239 .3807 .3111 .080
H(1B) 1.2016 .3226 .2654 .080
H(1C) 1.0515 .3204 .2274 .080
H(2A) .9779 .3188 .4026 .080
H(2B) .9120 .2611 .3151 .080
H(2C) .9613 .2209 .4156 .080
H(3A) 1.5139 .1323 .4834 .080
H(3B) 1.4571 .1726 .3832 .080
H(3C) 1.4087 .2033 .4637 .080
H(4A) 1.4757 -.0164 .4008 .080
H(4B) 1.3415 -.0477 .3343 .080
H(4C) 1.4114 .0273 .3031 .080
H(5A) .7819 -.0083 -.0683 .080
H(5B) .7763 .0670 -.0019 .080
H(5C) .9081 .0247 .0075 .080
H(6A) .8491 -.1677 -.0076 .080
H(6B) .9740 -.1296 .0650 .080
H(6C) .8895 -.1934 .0983 .080
H(7A) .5195 .1077 .1355 .080
H(7B) .6507 .1464 .1375 .080
H(7C) .5935 .0670 .0744 .080
H(8A) .6072 .1067 .3203 .080
H(8B) .7378 .0647 .3795 .080
H(8C) .7365 .1453 .3181 .080
H(9A) 1.0458 -.2217 .3893 .080
H(9B) 1.0976 -.1690 .3220 .080
H(9C) 1.0789 -.1249 .4092 .080
H(10A) .8178 -.1924 .4069 .080
H(10B) .8619 -.0976 .4295 .080
H(10C) .7272 -.1178 .3555 .080

loop_
_geom_angle_atom_site_label_1
_geom_angle_atom_site_label_2
_geom_angle_atom_site_label_3
_geom_angle
_geom_angle_publ_flag
Cl(1) Ru(1) Cl(2) 171.90(10) yes
Cl(1) Ru(1) Cl(3) 90.90(10) yes
Cl(1) Ru(1) Cl(4) 93.50(10) yes
Cl(1) Ru(1) S(1) 93.20(10) yes
Cl(1) Ru(1) S(2) 89.20(10) yes
Cl(2) Ru(1) Cl(3) 81.80(10) yes
Cl(2) Ru(1) Cl(4) 81.70(10) yes
Cl(2) Ru(1) S(1) 93.50(10) yes
Cl(2) Ru(1) S(2) 94.70(10) yes
Cl(3) Ru(1) Cl(4) 79.80(10) yes
Cl(3) Ru(1) S(1) 171.40(10) yes
Cl(3) Ru(1) S(2) 92.10(10) yes
Cl(4) Ru(1) S(1) 92.50(10) yes
Cl(4) Ru(1) S(2) 171.50(10) yes
S(1) Ru(1) S(2) 95.50(10) yes
Cl(2) Ru(2) Cl(3) 82.00(10) yes
Cl(2) Ru(2) Cl(4) 81.30(10) yes
Cl(2) Ru(2) S(3) 172.80(10) yes
Cl(2) Ru(2) S(4) 95.70(10) yes
Cl(2) Ru(2) S(5) 89.20(10) yes
Cl(3) Ru(2) Cl(4) 80.90(10) yes
Cl(3) Ru(2) S(3) 91.20(10) yes
Cl(3) Ru(2) S(4) 172.70(10) yes
Cl(3) Ru(2) S(5) 93.00(10) yes
Cl(4) Ru(2) S(3) 95.40(10) yes
Cl(4) Ru(2) S(4) 92.00(10) yes
Cl(4) Ru(2) S(5) 169.30(10) yes
S(3) Ru(2) S(4) 90.70(10) yes
S(3) Ru(2) S(5) 93.50(10) yes
S(4) Ru(2) S(5) 93.90(10) yes
Ru(1) Cl(2) Ru(2) 83.40(10) no
Ru(1) Cl(4) Ru(2) 81.90(10) no
Ru(1) S(1) C(1) 110.9(5) no
Ru(1) S(1) C(2) 111.2(4) no
C(1) S(1) C(2) 99.5(7) no
Ru(1) S(2) C(3) 115.1(4) no
Ru(1) S(2) C(4) 109.8(3) no
C(3) S(2) C(4) 98.0(6) no
Ru(2) S(3) C(5) 110.9(4) no
Ru(2) S(3) C(6) 112.5(4) no
C(5) S(3) C(6) 99.7(7) no
Ru(2) S(4) C(7) 112.1(5) no
Ru(2) S(4) C(8) 111.7(4) no
C(7) S(4) C(8) 99.3(6) no
Ru(2) S(5) C(9) 110.0(5) no
Ru(2) S(5) C(10) 112.7(4) no
C(9) S(5) C(10) 99.5(6) no
Ru(1) Cl(3) Ru(2) 82.20(10) no
Ru(1) S(1) O(1) 120.5(4) no
O(1) S(1) C(1) 107.0(6) no
O(1) S(1) C(2) 105.6(6) no
Ru(1) S(2) O(2) 118.0(4) no
O(2) S(2) C(3) 108.2(5) no
O(2) S(2) C(4) 105.4(5) no
Ru(2) S(3) O(3) 118.4(4) no
O(3) S(3) C(5) 106.3(5) no
O(3) S(3) C(6) 107.1(6) no
Ru(2) S(4) O(4) 119.1(3) no
O(4) S(4) C(7) 106.3(5) no
O(4) S(4) C(8) 106.3(6) no
Ru(2) S(5) O(5) 119.3(3) no
O(5) S(5) C(9) 105.9(5) no
O(5) S(5) C(10) 107.4(6) no

loop_
_geom_bond_atom_site_label_1
_geom_bond_atom_site_label_2
_geom_bond_distance
_geom_bond_publ_flag
Ru(1) Cl(1) 2.394(4) yes
Ru(1) Cl(2) 2.421(3) yes
Ru(1) Cl(3) 2.490(3) yes
Ru(1) Cl(4) 2.483(3) yes
Ru(1) S(1) 2.234(3) yes
Ru(1) S(2) 2.232(3) yes
Ru(2) Cl(2) 2.454(3) yes
Ru(2) Cl(3) 2.446(3) yes
Ru(2) Cl(4) 2.470(3) yes
Ru(2) S(3) 2.271(3) yes
Ru(2) S(4) 2.276(3) yes
Ru(2) S(5) 2.277(3) yes
S(1) O(1) 1.473(8) no
S(1) C(2) 1.755(14) no
S(2) C(3) 1.774(13) no
S(3) O(3) 1.466(8) no
S(3) C(6) 1.795(14) no
S(4) C(7) 1.765(13) no
S(5) O(5) 1.471(8) no
S(5) C(10) 1.774(16) no
S(1) C(1) 1.775(15) no
S(2) O(2) 1.469(9) no
S(2) C(4) 1.786(14) no
S(3) C(5) 1.782(13) no
S(4) O(4) 1.474(8) no
S(4) C(8) 1.777(14) no
S(5) C(9) 1.791(12) no
